data_7012429
loop_
_publ_author_name
'Fern\'andez, Susana'
'Forni\'es, Juan'
'Gil, Bel\'en'
'G\'omez, Julio'
'Lalinde, Elena'

_publ_section_title
;
 Synthesis, structural characterisation and photophysics of anionic
 cyclometalated bis(alkynyl)(benzo[h]quinolinate)platinate(ii) species
;
_journal_issue 5
_journal_name_full 'Dalton Transactions'
_journal_page_first 822
_journal_paper_doi 10.1039/b210907g
_journal_year 2003
_chemical_formula_sum 'C45 H54 N2 Pt'
_chemical_formula_weight 817.99
_chemical_name_systematic
; 
? 
;
_space_group_IT_number 14
_symmetry_cell_setting monoclinic
_symmetry_space_group_name_Hall '-P 2yn'
_symmetry_space_group_name_H-M 'P 1 21/n 1'
_atom_sites_solution_hydrogens geom
_atom_sites_solution_primary direct
_atom_sites_solution_secondary difmap
_audit_creation_method SHELXL-97
_cell_angle_alpha 90.00
_cell_angle_beta 113.3822(8)
_cell_angle_gamma 90.00
_cell_formula_units_Z 4
_cell_length_a 20.7488(4)
_cell_length_b 8.6637(2)
_cell_length_c 24.5454(6)
_cell_measurement_temperature 293(2)
_cell_volume 4049.97(16)
_computing_structure_refinement 'SHELXL-97 (Sheldrick, 1997)'
_computing_structure_solution 'SHELXS-97 (Sheldrick, 1990)'
_diffrn_ambient_temperature 293(2)
_diffrn_measured_fraction_theta_full 0.982
_diffrn_measured_fraction_theta_max 0.982
_diffrn_measurement_device_type KappaCCD
_diffrn_measurement_method 'phi scan + Omega scan'
_diffrn_radiation_monochromator graphite
_diffrn_radiation_source 'fine-focus sealed tube'
_diffrn_radiation_type MoK\a
_diffrn_radiation_wavelength 0.71073
_diffrn_reflns_av_R_equivalents 0.0515
_diffrn_reflns_av_sigmaI/netI 0.0589
_diffrn_reflns_limit_h_max 23
_diffrn_reflns_limit_h_min -25
_diffrn_reflns_limit_k_max 10
_diffrn_reflns_limit_k_min -10
_diffrn_reflns_limit_l_max 30
_diffrn_reflns_limit_l_min -18
_diffrn_reflns_number 23343
_diffrn_reflns_theta_full 26.37
_diffrn_reflns_theta_max 26.37
_diffrn_reflns_theta_min 4.09
_exptl_absorpt_coefficient_mu 3.495
_exptl_absorpt_correction_T_max 0.722
_exptl_absorpt_correction_T_min 0.555
_exptl_absorpt_correction_type multi-scan
_exptl_crystal_colour yellow
_exptl_crystal_density_diffrn 1.342
_exptl_crystal_density_method 'not measured'
_exptl_crystal_description needle
_exptl_crystal_F_000 1664
_exptl_crystal_size_max 0.80
_exptl_crystal_size_mid 0.30
_exptl_crystal_size_min 0.10
_refine_diff_density_max 1.322
_refine_diff_density_min -1.242
_refine_diff_density_rms 0.111
_refine_ls_extinction_method none
_refine_ls_goodness_of_fit_ref 1.268
_refine_ls_hydrogen_treatment mixed
_refine_ls_matrix_type full
_refine_ls_number_parameters 437
_refine_ls_number_reflns 8130
_refine_ls_number_restraints 0
_refine_ls_restrained_S_all 1.268
_refine_ls_R_factor_all 0.0925
_refine_ls_R_factor_gt 0.0599
_refine_ls_shift/su_max 0.001
_refine_ls_shift/su_mean 0.000
_refine_ls_structure_factor_coef Fsqd
_refine_ls_weighting_details 'calc w=1/[\s^2^(Fo^2^)+(0.0724P)^2^+0.0000P] where P=(Fo^2^+2Fc^2^)/3'
_refine_ls_weighting_scheme calc
_refine_ls_wR_factor_gt 0.1472
_refine_ls_wR_factor_ref 0.1565
_reflns_number_gt 5815
_reflns_number_total 8130
_reflns_threshold_expression >2sigma(I)
_cod_data_source_file b210907g.txt
_cod_data_source_block complex_3
_cod_depositor_comments
;
The following automatic conversions were performed:
'_symmetry_cell_setting' value 'Monoclinic' changed to 'monoclinic'
according to '/home/saulius/struct/CIF-dictionaries/cif_core.dic'
dictionary named 'cif_core.dic' version 2.4.1 from 2010-06-29.

Automatic conversion script
Id: cif_fix_enum 1527 2010-12-29 10:47:43Z saulius 
;
_cod_original_sg_symbol_H-M 'P 21/n'
_cod_database_code 7012429

loop_
_symmetry_equiv_pos_as_xyz
'x, y, z'
'-x+1/2, y+1/2, -z+1/2'
'-x, -y, -z'
'x-1/2, -y-1/2, z-1/2'

loop_
_atom_site_label
_atom_site_type_symbol
_atom_site_fract_x
_atom_site_fract_y
_atom_site_fract_z
_atom_site_U_iso_or_equiv
_atom_site_adp_type
_atom_site_occupancy
_atom_site_symmetry_multiplicity
_atom_site_calc_flag
_atom_site_refinement_flags
_atom_site_disorder_assembly
_atom_site_disorder_group
Pt1 Pt 0.033913(15) 0.06608(3) 0.196511(14) 0.06406(14) Uani 1 1 d . . .
N1 N 0.1289(4) -0.0315(7) 0.2497(4) 0.099(2) Uani 1 1 d . . .
N2 N 0.5430(3) 0.0803(5) 0.2791(3) 0.0683(16) Uani 1 1 d . . .
C1 C -0.0563(4) 0.1509(8) 0.1364(4) 0.077(2) Uani 1 1 d . . .
C2 C -0.1103(5) 0.1964(8) 0.1008(4) 0.081(2) Uani 1 1 d . . .
C3 C -0.1741(5) 0.2520(9) 0.0558(4) 0.082(2) Uani 1 1 d . . .
C4 C -0.2376(6) 0.2301(11) 0.0578(5) 0.106(3) Uani 1 1 d . . .
H4 H -0.2389 0.1795 0.0908 0.128 Uiso 1 1 calc R . .
C5 C -0.3016(7) 0.2781(17) 0.0139(8) 0.150(5) Uani 1 1 d . . .
H5 H -0.3447 0.2576 0.0159 0.180 Uiso 1 1 calc R . .
C6 C -0.2955(9) 0.3608(19) -0.0339(8) 0.151(6) Uani 1 1 d . . .
H6 H -0.3358 0.4019 -0.0631 0.182 Uiso 1 1 calc R . .
C7 C -0.2339(10) 0.3816(16) -0.0384(6) 0.154(6) Uani 1 1 d . . .
H7 H -0.2317 0.4315 -0.0712 0.185 Uiso 1 1 calc R . .
C8 C -0.1736(7) 0.3275(10) 0.0066(5) 0.115(3) Uani 1 1 d . . .
H8 H -0.1308 0.3427 0.0036 0.138 Uiso 1 1 calc R . .
C9 C -0.0012(5) 0.0736(7) 0.2608(5) 0.081(2) Uani 1 1 d . . .
C10 C -0.0212(5) 0.0738(8) 0.3000(4) 0.083(3) Uani 1 1 d . . .
C11 C -0.0445(6) 0.0718(9) 0.3474(5) 0.089(3) Uani 1 1 d . . .
C12 C -0.1036(7) -0.0170(15) 0.3417(6) 0.125(4) Uani 1 1 d . . .
H12 H -0.1250 -0.0817 0.3092 0.150 Uiso 1 1 calc R . .
C13 C -0.1277(7) -0.006(2) 0.3835(6) 0.150(4) Uani 1 1 d . . .
H13 H -0.1710 -0.0504 0.3763 0.180 Uiso 1 1 calc R . .
C14 C -0.0920(7) 0.0713(13) 0.4401(5) 0.124(4) Uani 1 1 d . . .
H14 H -0.1048 0.0593 0.4721 0.149 Uiso 1 1 calc R . .
C15 C -0.0385(9) 0.1616(18) 0.4418(6) 0.160(5) Uani 1 1 d . . .
H15 H -0.0180 0.2283 0.4738 0.192 Uiso 1 1 calc R . .
C16 C -0.0130(6) 0.1586(13) 0.3976(5) 0.120(3) Uani 1 1 d . . .
H16 H 0.0265 0.2169 0.4021 0.144 Uiso 1 1 calc R . .
C17 C 0.1521(5) -0.0728(7) 0.3097(4) 0.084(2) Uani 1 1 d . . .
H17 H 0.1257 -0.0526 0.3319 0.100 Uiso 1 1 calc R . .
C18 C 0.2172(6) -0.1460(11) 0.3341(5) 0.116(4) Uani 1 1 d . . .
H18 H 0.2333 -0.1728 0.3739 0.139 Uiso 1 1 calc R . .
C19 C 0.2583(6) -0.1811(11) 0.3066(7) 0.117(4) Uani 1 1 d . . .
H19 H 0.3003 -0.2336 0.3260 0.140 Uiso 1 1 calc R . .
C20 C 0.2366(5) -0.1370(9) 0.2477(6) 0.101(3) Uani 1 1 d . . .
C21 C 0.1708(4) -0.0639(7) 0.2205(4) 0.074(2) Uani 1 1 d . . .
C22 C 0.1441(4) -0.0192(8) 0.1594(4) 0.079(2) Uani 1 1 d . . .
C23 C 0.1864(6) -0.0455(9) 0.1284(6) 0.101(3) Uani 1 1 d . . .
C24 C 0.2538(6) -0.1235(13) 0.1577(8) 0.124(4) Uani 1 1 d . . .
H24 H 0.2812 -0.1440 0.1364 0.148 Uiso 1 1 calc R . .
C25 C 0.2758(7) -0.1641(12) 0.2119(7) 0.122(4) Uani 1 1 d . . .
H25 H 0.3190 -0.2134 0.2289 0.147 Uiso 1 1 calc R . .
C26 C 0.1589(8) 0.0018(14) 0.0687(7) 0.122(4) Uani 1 1 d . . .
H26 H 0.1838 -0.0167 0.0451 0.147 Uiso 1 1 calc R . .
C27 C 0.0946(8) 0.0759(12) 0.0452(6) 0.122(4) Uani 1 1 d . . .
H27 H 0.0776 0.1118 0.0063 0.146 Uiso 1 1 calc R . .
C28 C 0.0553(6) 0.0974(9) 0.0785(5) 0.094(3) Uani 1 1 d . . .
H28 H 0.0117 0.1454 0.0616 0.112 Uiso 1 1 calc R . .
C29 C 0.0801(4) 0.0482(7) 0.1366(4) 0.0634(18) Uani 1 1 d . . .
C30 C 0.4956(4) 0.1455(8) 0.2200(4) 0.078(2) Uani 1 1 d . . .
H30A H 0.5244 0.1927 0.2016 0.093 Uiso 1 1 calc R . .
H30B H 0.4670 0.2262 0.2265 0.093 Uiso 1 1 calc R . .
C31 C 0.4460(6) 0.0242(15) 0.1760(5) 0.117(3) Uani 1 1 d . . .
H31A H 0.4733 -0.0636 0.1730 0.141 Uiso 1 1 calc R . .
H31B H 0.4119 -0.0121 0.1910 0.141 Uiso 1 1 calc R . .
C32 C 0.4086(8) 0.0939(15) 0.1161(5) 0.142(5) Uani 1 1 d . . .
H32A H 0.3728 0.0213 0.0927 0.170 Uiso 1 1 calc R . .
H32B H 0.3845 0.1853 0.1211 0.170 Uiso 1 1 calc R . .
C33 C 0.4455(11) 0.135(2) 0.0834(6) 0.214(8) Uani 1 1 d . . .
H33A H 0.4522 0.2452 0.0854 0.322 Uiso 1 1 calc R . .
H33B H 0.4200 0.1051 0.0428 0.322 Uiso 1 1 calc R . .
H33C H 0.4904 0.0849 0.0987 0.322 Uiso 1 1 calc R . .
C34 C 0.5900(4) -0.0442(7) 0.2725(4) 0.078(2) Uani 1 1 d . . .
H34A H 0.6215 -0.0768 0.3119 0.093 Uiso 1 1 calc R . .
H34B H 0.5608 -0.1322 0.2534 0.093 Uiso 1 1 calc R . .
C35 C 0.6323(5) -0.0051(13) 0.2391(5) 0.114(3) Uani 1 1 d . . .
H35A H 0.6591 0.0874 0.2561 0.137 Uiso 1 1 calc R . .
H35B H 0.6011 0.0187 0.1985 0.137 Uiso 1 1 calc R . .
C36 C 0.6817(5) -0.1287(14) 0.2381(5) 0.128(4) Uani 1 1 d . . .
H36A H 0.7164 -0.1428 0.2782 0.153 Uiso 1 1 calc R . .
H36B H 0.6556 -0.2244 0.2263 0.153 Uiso 1 1 calc R . .
C37 C 0.7190(8) -0.1026(19) 0.1988(9) 0.212(8) Uani 1 1 d . . .
H37A H 0.6989 -0.0153 0.1737 0.318 Uiso 1 1 calc R . .
H37B H 0.7146 -0.1925 0.1747 0.318 Uiso 1 1 calc R . .
H37C H 0.7677 -0.0831 0.2224 0.318 Uiso 1 1 calc R . .
C38 C 0.5869(4) 0.2146(7) 0.3155(3) 0.0707(19) Uani 1 1 d . . .
H38A H 0.6107 0.2620 0.2929 0.085 Uiso 1 1 calc R . .
H38B H 0.5549 0.2910 0.3197 0.085 Uiso 1 1 calc R . .
C39 C 0.6403(5) 0.1794(9) 0.3757(4) 0.102(3) Uani 1 1 d . . .
H39A H 0.6164 0.1366 0.3992 0.123 Uiso 1 1 calc R . .
H39B H 0.6712 0.0999 0.3720 0.123 Uiso 1 1 calc R . .
C40 C 0.6823(6) 0.3054(12) 0.4076(5) 0.118(3) Uani 1 1 d . . .
H40A H 0.6510 0.3835 0.4116 0.141 Uiso 1 1 calc R . .
H40B H 0.7047 0.3495 0.3832 0.141 Uiso 1 1 calc R . .
C41 C 0.7373(7) 0.2769(14) 0.4669(6) 0.165(5) Uani 1 1 d . . .
H41A H 0.7175 0.2226 0.4907 0.247 Uiso 1 1 calc R . .
H41B H 0.7563 0.3737 0.4854 0.247 Uiso 1 1 calc R . .
H41C H 0.7741 0.2159 0.4633 0.247 Uiso 1 1 calc R . .
C42 C 0.5012(4) 0.0082(9) 0.3117(4) 0.076(2) Uani 1 1 d . . .
H42A H 0.4773 -0.0828 0.2900 0.091 Uiso 1 1 calc R . .
H42B H 0.5337 -0.0253 0.3506 0.091 Uiso 1 1 calc R . .
C43 C 0.4483(5) 0.1123(10) 0.3192(4) 0.098(3) Uani 1 1 d . . .
H43A H 0.4095 0.1259 0.2810 0.117 Uiso 1 1 calc R . .
H43B H 0.4695 0.2127 0.3322 0.117 Uiso 1 1 calc R . .
C44 C 0.4187(8) 0.0506(13) 0.3652(7) 0.142(5) Uani 1 1 d . . .
H44A H 0.3742 0.1008 0.3577 0.170 Uiso 1 1 calc R . .
H44B H 0.4100 -0.0593 0.3591 0.170 Uiso 1 1 calc R . .
C45 C 0.4618(12) 0.075(2) 0.4213(6) 0.217(10) Uani 1 1 d . . .
H45A H 0.4850 -0.0197 0.4384 0.326 Uiso 1 1 calc R . .
H45B H 0.4353 0.1114 0.4431 0.326 Uiso 1 1 calc R . .
H45C H 0.4962 0.1509 0.4228 0.326 Uiso 1 1 calc R . .

loop_
_atom_site_aniso_label
_atom_site_aniso_U_11
_atom_site_aniso_U_22
_atom_site_aniso_U_33
_atom_site_aniso_U_23
_atom_site_aniso_U_13
_atom_site_aniso_U_12
Pt1 0.0644(2) 0.04360(18) 0.0770(2) -0.00939(11) 0.02051(15) -0.00302(11)
N1 0.090(5) 0.054(4) 0.127(7) -0.004(4) 0.017(5) -0.011(3)
N2 0.079(4) 0.048(3) 0.081(4) 0.004(3) 0.034(4) 0.004(3)
C1 0.082(5) 0.051(4) 0.092(6) -0.023(4) 0.027(5) -0.003(4)
C2 0.078(5) 0.061(4) 0.090(6) -0.019(4) 0.018(5) 0.002(4)
C3 0.088(6) 0.064(4) 0.084(6) -0.021(4) 0.026(5) 0.014(4)
C4 0.088(7) 0.099(6) 0.120(8) -0.008(6) 0.029(6) 0.015(5)
C5 0.103(9) 0.152(11) 0.179(14) -0.036(10) 0.039(10) 0.028(8)
C6 0.133(12) 0.141(11) 0.139(13) -0.031(10) 0.011(11) 0.049(10)
C7 0.177(14) 0.134(9) 0.091(9) -0.007(7) -0.012(10) 0.040(11)
C8 0.152(10) 0.088(6) 0.101(8) -0.005(6) 0.046(8) 0.020(6)
C9 0.070(5) 0.060(5) 0.103(7) 0.000(4) 0.025(5) 0.004(3)
C10 0.108(7) 0.066(5) 0.087(6) 0.007(4) 0.052(6) 0.015(4)
C11 0.101(7) 0.078(6) 0.095(7) 0.008(5) 0.046(6) 0.020(5)
C12 0.131(10) 0.131(8) 0.119(9) -0.008(7) 0.057(8) -0.027(8)
C13 0.112(9) 0.240(13) 0.086(8) -0.028(9) 0.026(7) 0.006(10)
C14 0.144(11) 0.175(12) 0.074(7) 0.033(7) 0.066(8) 0.008(8)
C15 0.201(16) 0.182(13) 0.116(10) -0.030(9) 0.082(11) 0.003(12)
C16 0.139(9) 0.139(9) 0.087(7) -0.005(7) 0.050(7) -0.010(7)
C17 0.084(6) 0.059(4) 0.090(6) 0.011(4) 0.015(5) 0.002(4)
C18 0.096(8) 0.082(6) 0.125(9) 0.006(6) -0.004(7) 0.001(6)
C19 0.076(7) 0.065(5) 0.178(13) -0.001(7) 0.017(8) -0.001(5)
C20 0.088(7) 0.045(4) 0.173(11) -0.001(5) 0.056(8) -0.004(4)
C21 0.069(5) 0.047(4) 0.107(7) -0.019(4) 0.036(5) -0.008(3)
C22 0.083(6) 0.044(4) 0.121(7) -0.028(4) 0.052(6) -0.018(4)
C23 0.106(8) 0.064(5) 0.148(10) -0.026(5) 0.066(8) -0.018(5)
C24 0.096(8) 0.083(6) 0.227(16) -0.031(9) 0.101(10) -0.011(6)
C25 0.103(8) 0.069(6) 0.182(13) -0.014(7) 0.044(10) -0.004(5)
C26 0.142(11) 0.089(7) 0.172(13) -0.046(8) 0.100(11) -0.028(7)
C27 0.156(12) 0.117(9) 0.098(8) -0.007(6) 0.057(9) -0.017(8)
C28 0.107(7) 0.076(5) 0.100(7) -0.021(5) 0.044(6) -0.012(5)
C29 0.066(4) 0.049(4) 0.078(5) -0.014(3) 0.032(4) -0.004(3)
C30 0.082(5) 0.064(4) 0.082(6) 0.009(4) 0.026(5) 0.011(4)
C31 0.104(8) 0.125(8) 0.117(9) -0.021(7) 0.038(7) -0.021(7)
C32 0.169(12) 0.172(11) 0.069(7) -0.009(7) 0.030(8) 0.020(9)
C33 0.29(2) 0.255(17) 0.101(10) 0.032(11) 0.084(14) -0.049(17)
C34 0.085(5) 0.049(4) 0.092(6) -0.001(3) 0.028(5) 0.009(3)
C35 0.092(7) 0.105(6) 0.159(10) -0.018(7) 0.065(7) -0.001(6)
C36 0.088(7) 0.176(9) 0.128(9) -0.064(8) 0.053(7) 0.005(7)
C37 0.142(13) 0.239(16) 0.27(2) -0.028(14) 0.102(15) 0.055(12)
C38 0.081(5) 0.046(3) 0.080(5) 0.011(3) 0.027(4) -0.005(3)
C39 0.115(7) 0.072(5) 0.099(7) 0.005(5) 0.021(6) 0.000(5)
C40 0.119(8) 0.102(7) 0.107(8) -0.010(6) 0.019(7) -0.016(6)
C41 0.123(10) 0.143(10) 0.165(12) -0.025(9) -0.011(9) 0.017(8)
C42 0.083(5) 0.060(4) 0.091(6) 0.022(4) 0.041(5) 0.012(4)
C43 0.118(7) 0.060(4) 0.119(8) 0.011(5) 0.052(7) -0.003(5)
C44 0.152(12) 0.134(10) 0.176(14) 0.017(8) 0.103(12) -0.007(7)
C45 0.31(3) 0.28(2) 0.075(9) 0.034(10) 0.093(14) 0.045(16)

loop_
_atom_type_symbol
_atom_type_description
_atom_type_scat_dispersion_real
_atom_type_scat_dispersion_imag
_atom_type_scat_source
C C 0.0033 0.0016 'International Tables Vol C Tables 4.2.6.8 and 6.1.1.4'
H H 0.0000 0.0000 'International Tables Vol C Tables 4.2.6.8 and 6.1.1.4'
Pt Pt -1.7033 8.3905 'International Tables Vol C Tables 4.2.6.8 and 6.1.1.4'
N N 0.0061 0.0033 'International Tables Vol C Tables 4.2.6.8 and 6.1.1.4'

loop_
_geom_angle_atom_site_label_1
_geom_angle_atom_site_label_2
_geom_angle_atom_site_label_3
_geom_angle
_geom_angle_site_symmetry_1
_geom_angle_site_symmetry_3
_geom_angle_publ_flag
C9 Pt1 C1 92.4(3) . . ?
C9 Pt1 C29 173.8(3) . . ?
C1 Pt1 C29 93.8(3) . . ?
C9 Pt1 N1 94.1(4) . . ?
C1 Pt1 N1 173.0(3) . . ?
C29 Pt1 N1 79.7(3) . . ?
C21 N1 C17 118.5(8) . . ?
C21 N1 Pt1 113.7(7) . . ?
C17 N1 Pt1 127.7(7) . . ?
C30 N2 C34 111.6(6) . . ?
C30 N2 C42 111.6(6) . . ?
C34 N2 C42 106.9(5) . . ?
C30 N2 C38 106.8(5) . . ?
C34 N2 C38 110.4(6) . . ?
C42 N2 C38 109.7(6) . . ?
C2 C1 Pt1 178.0(7) . . ?
C1 C2 C3 177.3(10) . . ?
C4 C3 C8 116.4(10) . . ?
C4 C3 C2 122.8(9) . . ?
C8 C3 C2 120.8(9) . . ?
C3 C4 C5 124.8(11) . . ?
C3 C4 H4 117.6 . . ?
C5 C4 H4 117.6 . . ?
C4 C5 C6 114.5(13) . . ?
C4 C5 H5 122.7 . . ?
C6 C5 H5 122.7 . . ?
C7 C6 C5 122.5(15) . . ?
C7 C6 H6 118.7 . . ?
C5 C6 H6 118.7 . . ?
C6 C7 C8 118.6(16) . . ?
C6 C7 H7 120.7 . . ?
C8 C7 H7 120.7 . . ?
C3 C8 C7 123.0(13) . . ?
C3 C8 H8 118.5 . . ?
C7 C8 H8 118.5 . . ?
C10 C9 Pt1 177.9(7) . . ?
C9 C10 C11 179.0(9) . . ?
C16 C11 C12 118.5(10) . . ?
C16 C11 C10 122.2(10) . . ?
C12 C11 C10 119.3(10) . . ?
C13 C12 C11 117.9(13) . . ?
C13 C12 H12 121.0 . . ?
C11 C12 H12 121.0 . . ?
C12 C13 C14 125.2(14) . . ?
C12 C13 H13 117.4 . . ?
C14 C13 H13 117.4 . . ?
C15 C14 C13 113.4(11) . . ?
C15 C14 H14 123.3 . . ?
C13 C14 H14 123.3 . . ?
C14 C15 C16 122.2(12) . . ?
C14 C15 H15 118.9 . . ?
C16 C15 H15 118.9 . . ?
C11 C16 C15 121.4(12) . . ?
C11 C16 H16 119.3 . . ?
C15 C16 H16 119.3 . . ?
C18 C17 N1 115.9(10) . . ?
C18 C17 H17 122.0 . . ?
N1 C17 H17 122.0 . . ?
C19 C18 C17 126.9(12) . . ?
C19 C18 H18 116.6 . . ?
C17 C18 H18 116.6 . . ?
C18 C19 C20 117.6(11) . . ?
C18 C19 H19 121.2 . . ?
C20 C19 H19 121.2 . . ?
C19 C20 C21 118.0(10) . . ?
C19 C20 C25 124.5(12) . . ?
C21 C20 C25 117.5(11) . . ?
N1 C21 C20 123.1(10) . . ?
N1 C21 C22 115.8(8) . . ?
C20 C21 C22 121.1(9) . . ?
C29 C22 C23 125.1(10) . . ?
C29 C22 C21 117.2(7) . . ?
C23 C22 C21 117.7(9) . . ?
C22 C23 C26 116.1(11) . . ?
C22 C23 C24 119.6(12) . . ?
C26 C23 C24 124.2(12) . . ?
C25 C24 C23 121.3(12) . . ?
C25 C24 H24 119.3 . . ?
C23 C24 H24 119.3 . . ?
C24 C25 C20 122.7(13) . . ?
C24 C25 H25 118.6 . . ?
C20 C25 H25 118.6 . . ?
C27 C26 C23 119.7(11) . . ?
C27 C26 H26 120.2 . . ?
C23 C26 H26 120.2 . . ?
C28 C27 C26 121.0(12) . . ?
C28 C27 H27 119.5 . . ?
C26 C27 H27 119.5 . . ?
C29 C28 C27 120.5(10) . . ?
C29 C28 H28 119.8 . . ?
C27 C28 H28 119.8 . . ?
C22 C29 C28 117.6(8) . . ?
C22 C29 Pt1 113.4(6) . . ?
C28 C29 Pt1 129.0(6) . . ?
N2 C30 C31 114.4(7) . . ?
N2 C30 H30A 108.6 . . ?
C31 C30 H30A 108.6 . . ?
N2 C30 H30B 108.6 . . ?
C31 C30 H30B 108.6 . . ?
H30A C30 H30B 107.6 . . ?
C32 C31 C30 110.5(10) . . ?
C32 C31 H31A 109.5 . . ?
C30 C31 H31A 109.5 . . ?
C32 C31 H31B 109.5 . . ?
C30 C31 H31B 109.5 . . ?
H31A C31 H31B 108.1 . . ?
C33 C32 C31 119.7(13) . . ?
C33 C32 H32A 107.4 . . ?
C31 C32 H32A 107.4 . . ?
C33 C32 H32B 107.4 . . ?
C31 C32 H32B 107.4 . . ?
H32A C32 H32B 106.9 . . ?
C32 C33 H33A 109.5 . . ?
C32 C33 H33B 109.5 . . ?
H33A C33 H33B 109.5 . . ?
C32 C33 H33C 109.5 . . ?
H33A C33 H33C 109.5 . . ?
H33B C33 H33C 109.5 . . ?
C35 C34 N2 117.0(6) . . ?
C35 C34 H34A 108.0 . . ?
N2 C34 H34A 108.0 . . ?
C35 C34 H34B 108.0 . . ?
N2 C34 H34B 108.0 . . ?
H34A C34 H34B 107.3 . . ?
C34 C35 C36 114.4(10) . . ?
C34 C35 H35A 108.7 . . ?
C36 C35 H35A 108.7 . . ?
C34 C35 H35B 108.7 . . ?
C36 C35 H35B 108.7 . . ?
H35A C35 H35B 107.6 . . ?
C37 C36 C35 116.3(12) . . ?
C37 C36 H36A 108.2 . . ?
C35 C36 H36A 108.2 . . ?
C37 C36 H36B 108.2 . . ?
C35 C36 H36B 108.2 . . ?
H36A C36 H36B 107.4 . . ?
C36 C37 H37A 109.5 . . ?
C36 C37 H37B 109.5 . . ?
H37A C37 H37B 109.5 . . ?
C36 C37 H37C 109.5 . . ?
H37A C37 H37C 109.5 . . ?
H37B C37 H37C 109.5 . . ?
C39 C38 N2 117.5(6) . . ?
C39 C38 H38A 107.9 . . ?
N2 C38 H38A 107.9 . . ?
C39 C38 H38B 107.9 . . ?
N2 C38 H38B 107.9 . . ?
H38A C38 H38B 107.2 . . ?
C40 C39 C38 116.2(7) . . ?
C40 C39 H39A 108.2 . . ?
C38 C39 H39A 108.2 . . ?
C40 C39 H39B 108.2 . . ?
C38 C39 H39B 108.2 . . ?
H39A C39 H39B 107.4 . . ?
C39 C40 C41 118.7(10) . . ?
C39 C40 H40A 107.6 . . ?
C41 C40 H40A 107.6 . . ?
C39 C40 H40B 107.6 . . ?
C41 C40 H40B 107.6 . . ?
H40A C40 H40B 107.1 . . ?
C40 C41 H41A 109.5 . . ?
C40 C41 H41B 109.5 . . ?
H41A C41 H41B 109.5 . . ?
C40 C41 H41C 109.5 . . ?
H41A C41 H41C 109.5 . . ?
H41B C41 H41C 109.5 . . ?
C43 C42 N2 114.7(6) . . ?
C43 C42 H42A 108.6 . . ?
N2 C42 H42A 108.6 . . ?
C43 C42 H42B 108.6 . . ?
N2 C42 H42B 108.6 . . ?
H42A C42 H42B 107.6 . . ?
C42 C43 C44 113.5(8) . . ?
C42 C43 H43A 108.9 . . ?
C44 C43 H43A 108.9 . . ?
C42 C43 H43B 108.9 . . ?
C44 C43 H43B 108.9 . . ?
H43A C43 H43B 107.7 . . ?
C45 C44 C43 113.3(13) . . ?
C45 C44 H44A 108.9 . . ?
C43 C44 H44A 108.9 . . ?
C45 C44 H44B 108.9 . . ?
C43 C44 H44B 108.9 . . ?
H44A C44 H44B 107.7 . . ?
C44 C45 H45A 109.5 . . ?
C44 C45 H45B 109.5 . . ?
H45A C45 H45B 109.5 . . ?
C44 C45 H45C 109.5 . . ?
H45A C45 H45C 109.5 . . ?
H45B C45 H45C 109.5 . . ?

loop_
_geom_bond_atom_site_label_1
_geom_bond_atom_site_label_2
_geom_bond_distance
_geom_bond_site_symmetry_2
_geom_bond_publ_flag
Pt1 C9 1.985(11) . ?
Pt1 C1 2.007(9) . ?
Pt1 C29 2.055(7) . ?
Pt1 N1 2.065(8) . ?
N1 C21 1.356(10) . ?
N1 C17 1.402(11) . ?
N2 C30 1.504(10) . ?
N2 C34 1.506(8) . ?
N2 C42 1.527(9) . ?
N2 C38 1.528(8) . ?
C1 C2 1.183(10) . ?
C2 C3 1.428(11) . ?
C3 C4 1.353(12) . ?
C3 C8 1.376(12) . ?
C4 C5 1.400(16) . ?
C4 H4 0.9300 . ?
C5 C6 1.423(19) . ?
C5 H5 0.9300 . ?
C6 C7 1.34(2) . ?
C6 H6 0.9300 . ?
C7 C8 1.381(15) . ?
C7 H7 0.9300 . ?
C8 H8 0.9300 . ?
C9 C10 1.188(12) . ?
C10 C11 1.426(14) . ?
C11 C16 1.368(14) . ?
C11 C12 1.407(15) . ?
C12 C13 1.312(15) . ?
C12 H12 0.9300 . ?
C13 C14 1.452(17) . ?
C13 H13 0.9300 . ?
C14 C15 1.346(17) . ?
C14 H14 0.9300 . ?
C15 C16 1.384(15) . ?
C15 H15 0.9300 . ?
C16 H16 0.9300 . ?
C17 C18 1.394(13) . ?
C17 H17 0.9300 . ?
C18 C19 1.314(15) . ?
C18 H18 0.9300 . ?
C19 C20 1.387(15) . ?
C19 H19 0.9300 . ?
C20 C21 1.409(12) . ?
C20 C25 1.435(15) . ?
C21 C22 1.432(12) . ?
C22 C29 1.352(11) . ?
C22 C23 1.389(12) . ?
C23 C26 1.405(16) . ?
C23 C24 1.460(16) . ?
C24 C25 1.271(16) . ?
C24 H24 0.9300 . ?
C25 H25 0.9300 . ?
C26 C27 1.384(17) . ?
C26 H26 0.9300 . ?
C27 C28 1.377(15) . ?
C27 H27 0.9300 . ?
C28 C29 1.378(12) . ?
C28 H28 0.9300 . ?
C30 C31 1.565(13) . ?
C30 H30A 0.9700 . ?
C30 H30B 0.9700 . ?
C31 C32 1.489(16) . ?
C31 H31A 0.9700 . ?
C31 H31B 0.9700 . ?
C32 C33 1.360(16) . ?
C32 H32A 0.9700 . ?
C32 H32B 0.9700 . ?
C33 H33A 0.9600 . ?
C33 H33B 0.9600 . ?
C33 H33C 0.9600 . ?
C34 C35 1.460(12) . ?
C34 H34A 0.9700 . ?
C34 H34B 0.9700 . ?
C35 C36 1.489(13) . ?
C35 H35A 0.9700 . ?
C35 H35B 0.9700 . ?
C36 C37 1.472(18) . ?
C36 H36A 0.9700 . ?
C36 H36B 0.9700 . ?
C37 H37A 0.9600 . ?
C37 H37B 0.9600 . ?
C37 H37C 0.9600 . ?
C38 C39 1.485(10) . ?
C38 H38A 0.9700 . ?
C38 H38B 0.9700 . ?
C39 C40 1.422(11) . ?
C39 H39A 0.9700 . ?
C39 H39B 0.9700 . ?
C40 C41 1.472(14) . ?
C40 H40A 0.9700 . ?
C40 H40B 0.9700 . ?
C41 H41A 0.9600 . ?
C41 H41B 0.9600 . ?
C41 H41C 0.9600 . ?
C42 C43 1.488(13) . ?
C42 H42A 0.9700 . ?
C42 H42B 0.9700 . ?
C43 C44 1.576(14) . ?
C43 H43A 0.9700 . ?
C43 H43B 0.9700 . ?
C44 C45 1.33(2) . ?
C44 H44A 0.9700 . ?
C44 H44B 0.9700 . ?
C45 H45A 0.9600 . ?
C45 H45B 0.9600 . ?
C45 H45C 0.9600 . ?
